data_1509953
loop_
_publ_author_name
'Zerouale, A.'
'Belin, C.'
'Aldon, L.'
'Ribes, M.'
'Belin, R.'

_publ_section_title
;
 Crystal structure of the non-stoichiometric argyrodite compound Ag(7-x)
 Ge Se5 I(1-x) (x = 0.31). A highly disordered silver superionic
 conducting material
;
_journal_name_full 'Solid State Sciences'
_journal_page_first 251
_journal_page_last 265
_journal_paper_doi 10.1016/S1293-2558(00)01108-0
_journal_volume 3
_journal_year 2001
_chemical_formula_sum 'Ag6.684 Ge I0.69 Se5'
_chemical_name_systematic 'Ag6.684 Ge Se5 I0.69'
_space_group_IT_number 216
_symmetry_space_group_name_Hall 'F -4 2 3'
_symmetry_space_group_name_H-M 'F -4 3 m'
_cell_angle_alpha 90
_cell_angle_beta 90
_cell_angle_gamma 90
_cell_formula_units_Z 4
_cell_length_a 10.921
_cell_length_b 10.921
_cell_length_c 10.921
_cell_volume 1302.528
_citation_journal_id_ASTM SSSCFJ
_cod_data_source_file silver3-x_249.cif
_cod_data_source_block Ag6.684Ge1I0.69Se5
_cod_original_formula_sum 'Ag6.684 Ge1 I0.69 Se5'
_cod_database_code 1509953

loop_
_symmetry_equiv_pos_as_xyz
x,y,z
y,-x,-z
-x,-y,z
-y,x,-z
x,-y,-z
-y,-x,z
-x,y,-z
y,x,z
z,x,y
x,-z,-y
-z,-x,y
-x,z,-y
z,-x,-y
-x,-z,y
-z,x,-y
x,z,y
y,z,x
y,-z,-x
-z,-y,x
-y,z,-x
z,y,x
-y,-z,x
-z,y,-x
z,-y,-x
x,y+1/2,z+1/2
y,-x+1/2,-z+1/2
-x,-y+1/2,z+1/2
-y,x+1/2,-z+1/2
x,-y+1/2,-z+1/2
-y,-x+1/2,z+1/2
-x,y+1/2,-z+1/2
y,x+1/2,z+1/2
z,x+1/2,y+1/2
x,-z+1/2,-y+1/2
-z,-x+1/2,y+1/2
-x,z+1/2,-y+1/2
z,-x+1/2,-y+1/2
-x,-z+1/2,y+1/2
-z,x+1/2,-y+1/2
x,z+1/2,y+1/2
y,z+1/2,x+1/2
y,-z+1/2,-x+1/2
-z,-y+1/2,x+1/2
-y,z+1/2,-x+1/2
z,y+1/2,x+1/2
-y,-z+1/2,x+1/2
-z,y+1/2,-x+1/2
z,-y+1/2,-x+1/2
x+1/2,y,z+1/2
y+1/2,-x,-z+1/2
-x+1/2,-y,z+1/2
-y+1/2,x,-z+1/2
x+1/2,-y,-z+1/2
-y+1/2,-x,z+1/2
-x+1/2,y,-z+1/2
y+1/2,x,z+1/2
z+1/2,x,y+1/2
x+1/2,-z,-y+1/2
-z+1/2,-x,y+1/2
-x+1/2,z,-y+1/2
z+1/2,-x,-y+1/2
-x+1/2,-z,y+1/2
-z+1/2,x,-y+1/2
x+1/2,z,y+1/2
y+1/2,z,x+1/2
y+1/2,-z,-x+1/2
-z+1/2,-y,x+1/2
-y+1/2,z,-x+1/2
z+1/2,y,x+1/2
-y+1/2,-z,x+1/2
-z+1/2,y,-x+1/2
z+1/2,-y,-x+1/2
x+1/2,y+1/2,z
y+1/2,-x+1/2,-z
-x+1/2,-y+1/2,z
-y+1/2,x+1/2,-z
x+1/2,-y+1/2,-z
-y+1/2,-x+1/2,z
-x+1/2,y+1/2,-z
y+1/2,x+1/2,z
z+1/2,x+1/2,y
x+1/2,-z+1/2,-y
-z+1/2,-x+1/2,y
-x+1/2,z+1/2,-y
z+1/2,-x+1/2,-y
-x+1/2,-z+1/2,y
-z+1/2,x+1/2,-y
x+1/2,z+1/2,y
y+1/2,z+1/2,x
y+1/2,-z+1/2,-x
-z+1/2,-y+1/2,x
-y+1/2,z+1/2,-x
z+1/2,y+1/2,x
-y+1/2,-z+1/2,x
-z+1/2,y+1/2,-x
z+1/2,-y+1/2,-x

loop_
_atom_site_label
_atom_site_type_symbol
_atom_site_fract_x
_atom_site_fract_y
_atom_site_fract_z
_atom_site_occupancy
_atom_site_U_iso_or_equiv
Ag2 Ag+1 0.166 0.166 0.006 0.309 0.0
Se2 Se-2 0.6233 0.6233 0.6233 1 0.0
I1 I-1 0 0 0 0.69 0.0
Se1 Se-2 0.2237 0.2237 0.2237 0.25 0.0
Ag1 Ag+1 0.2383 0.2383 0.0388 0.248 0.0
Ge1 Ge+4 0.5 0.5 0.5 1 0.0
